data_7707404
loop_
_publ_author_name
'Wang, Deqiang'
'Wang, Shichun'
'Li, Tongyu'
'Heng, Yi'
'Hou, Guohua'
'Zi, Guofu'
'Walter, Marc D.'

_publ_section_title
;
 Reactivity studies involving a Lewis base supported terminal uranium
 phosphinidene metallocene
 [\h<sup>5</sup>-1,3-(Me<sub>3</sub>C)<sub>2</sub>C<sub>5</sub>H<sub>3</sub>]<sub>2</sub>U([double
 bond, length as
 m-dash]P-2,4,6-<sup>i</sup>Pr<sub>3</sub>C<sub>6</sub>H<sub>2</sub>)(OPMe<sub>3</sub>).
;
_journal_issue 24
_journal_name_full 'Dalton transactions (Cambridge, England : 2003)'
_journal_page_first 8349
_journal_page_last 8363
_journal_paper_doi 10.1039/d1dt00742d
_journal_volume 50
_journal_year 2021
_chemical_formula_moiety 'C29 H51 Cl O P U'
_chemical_formula_sum 'C29 H51 Cl O P U'
_chemical_formula_weight 720.14
_space_group_crystal_system monoclinic
_space_group_IT_number 14
_space_group_name_Hall '-P 2ybc'
_space_group_name_H-M_alt 'P 1 21/c 1'
_atom_sites_solution_hydrogens geom
_audit_creation_date 2018-02-06
_audit_creation_method
;
Olex2 1.2
(compiled 2017.03.28 svn.r3405 for OlexSys, GUI svn.r5337)
;
_audit_update_record
;
2020-11-08 deposited with the CCDC.	2021-05-18 downloaded from the CCDC.
;
_cell_angle_alpha 90
_cell_angle_beta 90.5810(10)
_cell_angle_gamma 90
_cell_formula_units_Z 4
_cell_length_a 10.30130(10)
_cell_length_b 11.9655(2)
_cell_length_c 29.1545(4)
_cell_measurement_reflns_used 9530
_cell_measurement_temperature 100.02(10)
_cell_measurement_theta_max 73.1730
_cell_measurement_theta_min 3.9890
_cell_volume 3593.40(9)
_computing_cell_refinement 'CrysAlisPro 1.171.39.32a (Rigaku OD, 2017)'
_computing_data_collection 'CrysAlisPro 1.171.39.32a (Rigaku OD, 2017)'
_computing_data_reduction 'CrysAlisPro 1.171.39.32a (Rigaku OD, 2017)'
_computing_molecular_graphics 'Olex2 (Dolomanov et al., 2009)'
_computing_publication_material 'Olex2 (Dolomanov et al., 2009)'
_computing_structure_refinement 'ShelXL (Sheldrick, 2015)'
_diffrn_ambient_environment N~2~
_diffrn_ambient_temperature 100.02(10)
_diffrn_detector 'CCD plate'
_diffrn_detector_area_resol_mean 5.3127
_diffrn_detector_type AtlasS2
_diffrn_measured_fraction_theta_full 0.999
_diffrn_measured_fraction_theta_max 0.969
_diffrn_measurement_details
;
List of Runs (angles in degrees, time in seconds):

  # Type    Start    End  Width  t~exp~   \w     \q     \k     \f   Frames
#--------------------------------------------------------------------------
  1  \w    -70.00 -21.00   1.00    1.00    --  -41.49  57.00 150.00   49
  2  \w   -115.00 -16.00   1.00    1.00    --  -41.49 -57.00 -30.00   99
  3  \w    -46.00 -17.00   1.00    1.00    --  -41.49 -37.00-150.00   29
  4  \w   -114.00 -50.00   1.00    1.00    --  -41.49 -37.00-150.00   64
  5  \w     46.00 124.00   1.00    1.00    --  107.19 -30.00  60.00   78
  6  \w    104.00 135.00   1.00    1.00    --  107.19  45.00 -30.00   31
  7  \w     48.00  80.00   1.00    1.00    --  107.19 -61.00 -60.00   32
  8  \w     83.00 164.00   1.00    1.00    --  107.19  61.00  90.00   81
  9  \w     61.00  87.00   1.00    1.00    --  107.19 -94.00 -30.00   26
 10  \w     32.00  58.00   1.00    1.00    --  107.19 -94.00 -30.00   26
 11  \w    102.00 136.00   1.00    1.00    --  107.19 -61.00 -60.00   34
 12  \w    114.00 178.00   1.00    1.00    --  107.19 125.00 150.00   64
 13  \w     86.00 162.00   1.00    1.00    --  107.19  30.00  30.00   76
;
_diffrn_measurement_device 'four-circle diffractometer'
_diffrn_measurement_device_type 'SuperNova, Dual, Cu at home/near, AtlasS2'
_diffrn_measurement_method '\w scans'
_diffrn_orient_matrix_type 'CrysAlisPro convention (1999,Acta A55,543-557)'
_diffrn_orient_matrix_UB_11 -0.0558121000
_diffrn_orient_matrix_UB_12 -0.1174319000
_diffrn_orient_matrix_UB_13 0.0087310000
_diffrn_orient_matrix_UB_21 0.1008082000
_diffrn_orient_matrix_UB_22 -0.0183190000
_diffrn_orient_matrix_UB_23 0.0387006000
_diffrn_orient_matrix_UB_31 -0.0952718000
_diffrn_orient_matrix_UB_32 0.0495545000
_diffrn_orient_matrix_UB_33 0.0349205000
_diffrn_radiation_monochromator mirror
_diffrn_radiation_probe x-ray
_diffrn_radiation_type CuK\a
_diffrn_radiation_wavelength 1.54184
_diffrn_reflns_av_R_equivalents 0.0353
_diffrn_reflns_av_unetI/netI 0.0443
_diffrn_reflns_Laue_measured_fraction_full 0.999
_diffrn_reflns_Laue_measured_fraction_max 0.969
_diffrn_reflns_limit_h_max 12
_diffrn_reflns_limit_h_min -12
_diffrn_reflns_limit_k_max 14
_diffrn_reflns_limit_k_min -13
_diffrn_reflns_limit_l_max 35
_diffrn_reflns_limit_l_min -35
_diffrn_reflns_number 14337
_diffrn_reflns_point_group_measured_fraction_full 0.999
_diffrn_reflns_point_group_measured_fraction_max 0.969
_diffrn_reflns_theta_full 67.684
_diffrn_reflns_theta_max 73.410
_diffrn_reflns_theta_min 3.994
_diffrn_source 'micro-focus sealed X-ray tube'
_diffrn_source_type 'SuperNova (Cu) X-ray Source'
_exptl_absorpt_coefficient_mu 13.922
_exptl_absorpt_correction_T_max 1.00000
_exptl_absorpt_correction_T_min 0.19721
_exptl_absorpt_correction_type multi-scan
_exptl_absorpt_process_details
;
CrysAlisPro 1.171.39.32a (Rigaku Oxford Diffraction, 2017)
Empirical absorption correction using spherical harmonics,
 implemented in SCALE3 ABSPACK scaling algorithm.
;
_exptl_crystal_colour blue
_exptl_crystal_colour_primary blue
_exptl_crystal_density_diffrn 1.331
_exptl_crystal_description block
_exptl_crystal_F_000 1428
_exptl_crystal_size_max 0.22
_exptl_crystal_size_mid 0.2
_exptl_crystal_size_min 0.2
_refine_diff_density_max 1.598
_refine_diff_density_min -1.435
_refine_diff_density_rms 0.142
_refine_ls_extinction_method none
_refine_ls_goodness_of_fit_ref 1.045
_refine_ls_hydrogen_treatment constr
_refine_ls_matrix_type full
_refine_ls_number_parameters 344
_refine_ls_number_reflns 7007
_refine_ls_number_restraints 6
_refine_ls_restrained_S_all 1.045
_refine_ls_R_factor_all 0.0298
_refine_ls_R_factor_gt 0.0284
_refine_ls_shift/su_max 0.004
_refine_ls_shift/su_mean 0.000
_refine_ls_structure_factor_coef Fsqd
_refine_ls_weighting_details 'w=1/[\s^2^(Fo^2^)+(0.0383P)^2^] where P=(Fo^2^+2Fc^2^)/3'
_refine_ls_weighting_scheme calc
_refine_ls_wR_factor_gt 0.0717
_refine_ls_wR_factor_ref 0.0729
_reflns_Friedel_coverage 0.000
_reflns_number_gt 6645
_reflns_number_total 7007
_reflns_threshold_expression 'I > 2\s(I)'
_cod_data_source_file d1dt00742d2.cif
_cod_data_source_block compound3
_cod_depositor_comments 'Adding full bibliography for 7707402--7707416.cif.'
_cod_original_cell_volume 3593.41(9)
_cod_database_code 7707404
_shelx_shelxl_version_number 2014/7
_chemical_oxdiff_formula C1H1O1P1Cl1Si1U1
_shelx_space_group_comment
;
The symmetry employed for this shelxl refinement is uniquely defined
by the following loop, which should always be used as a source of
symmetry information in preference to the above space-group names.
They are only intended as comments.
;
_reflns_odcompleteness_completeness 99.93
_reflns_odcompleteness_iscentric 1
_reflns_odcompleteness_theta 66.97
_olex2_refinement_description
;
1. Fixed Uiso
 At 1.2 times of:
  All C(H) groups
 At 1.5 times of:
  All C(H,H,H) groups
2. Uiso/Uaniso restraints and constraints
Uanis(C16) \\sim Ueq: with sigma of 0.01 and sigma for terminal atoms of 0.02
3. Others
 Sof(C20')=Sof(H20D)=Sof(H20E)=Sof(H20F)=Sof(C21')=Sof(H21D)=Sof(H21E)=
 Sof(H21F)=Sof(C22')=Sof(H22D)=Sof(H22E)=Sof(H22F)=1-FVAR(1)
 Sof(C20)=Sof(H20A)=Sof(H20B)=Sof(H20C)=Sof(C21)=Sof(H21A)=Sof(H21B)=Sof(H21C)=
 Sof(C22)=Sof(H22A)=Sof(H22B)=Sof(H22C)=FVAR(1)
4.a Aromatic/amide H refined with riding coordinates:
 C2(H2), C4(H4), C5(H5), C15(H15), C16(H16), C18(H18)
4.b Idealised Me refined as rotating group:
 C7(H7A,H7B,H7C), C8(H8A,H8B,H8C), C9(H9A,H9B,H9C), C11(H11A,H11B,H11C),
 C12(H12A,H12B,H12C), C13(H13A,H13B,H13C), C20(H20A,H20B,H20C), C21(H21A,H21B,
 H21C), C22(H22A,H22B,H22C), C20'(H20D,H20E,H20F), C21'(H21D,H21E,H21F),
 C22'(H22D,H22E,H22F), C24(H24A,H24B,H24C), C25(H25A,H25B,H25C), C26(H26A,H26B,
 H26C), C27(H27A,H27B,H27C), C28(H28A,H28B,H28C), C29(H29A,H29B,H29C)
;
_olex2_submission_special_instructions 'No special instructions were received'
_oxdiff_exptl_absorpt_empirical_details
;
Empirical correction (ABSPACK) includes:
- Absorption correction using spherical harmonics
- Frame scaling
;
_oxdiff_exptl_absorpt_empirical_full_max 2.934
_oxdiff_exptl_absorpt_empirical_full_min 0.570

loop_
_space_group_symop_operation_xyz
'x, y, z'
'-x, y+1/2, -z+1/2'
'-x, -y, -z'
'x, -y-1/2, z-1/2'

loop_
_atom_site_label
_atom_site_type_symbol
_atom_site_fract_x
_atom_site_fract_y
_atom_site_fract_z
_atom_site_U_iso_or_equiv
_atom_site_adp_type
_atom_site_occupancy
_atom_site_site_symmetry_order
_atom_site_calc_flag
_atom_site_refinement_flags_posn
_atom_site_refinement_flags_adp
_atom_site_refinement_flags_occupancy
_atom_site_disorder_assembly
_atom_site_disorder_group
C1 C 0.4529(4) 0.7190(3) 0.43130(12) 0.0155(7) Uani 1 1 d . . . . .
C2 C 0.3894(4) 0.8181(3) 0.41824(13) 0.0153(7) Uani 1 1 d . . . . .
H2 H 0.4259 0.8753 0.4010 0.018 Uiso 1 1 calc R . . . .
C3 C 0.2607(4) 0.8174(3) 0.43537(13) 0.0152(7) Uani 1 1 d . . . . .
C4 C 0.2447(4) 0.7142(3) 0.45825(13) 0.0165(8) Uani 1 1 d . . . . .
H4 H 0.1698 0.6903 0.4728 0.020 Uiso 1 1 calc R . . . .
C5 C 0.3617(4) 0.6537(3) 0.45522(13) 0.0164(8) Uani 1 1 d . . . . .
H5 H 0.3764 0.5825 0.4670 0.020 Uiso 1 1 calc R . . . .
C6 C 0.5962(4) 0.6941(4) 0.42476(15) 0.0216(8) Uani 1 1 d . . . . .
C7 C 0.6291(4) 0.5735(4) 0.43707(17) 0.0306(10) Uani 1 1 d . . . . .
H7A H 0.6144 0.5616 0.4692 0.046 Uiso 1 1 calc GR . . . .
H7B H 0.7186 0.5591 0.4303 0.046 Uiso 1 1 calc GR . . . .
H7C H 0.5750 0.5238 0.4194 0.046 Uiso 1 1 calc GR . . . .
C8 C 0.6743(4) 0.7735(5) 0.45637(19) 0.0384(12) Uani 1 1 d . . . . .
H8A H 0.6522 0.8495 0.4493 0.058 Uiso 1 1 calc GR . . . .
H8B H 0.7654 0.7621 0.4517 0.058 Uiso 1 1 calc GR . . . .
H8C H 0.6537 0.7581 0.4878 0.058 Uiso 1 1 calc GR . . . .
C9 C 0.6384(4) 0.7161(4) 0.37491(15) 0.0252(9) Uani 1 1 d . . . . .
H9A H 0.5909 0.6677 0.3545 0.038 Uiso 1 1 calc GR . . . .
H9B H 0.7296 0.7018 0.3722 0.038 Uiso 1 1 calc GR . . . .
H9C H 0.6207 0.7926 0.3670 0.038 Uiso 1 1 calc GR . . . .
C10 C 0.1676(4) 0.9156(4) 0.43341(16) 0.0256(9) Uani 1 1 d . . . . .
C11 C 0.2239(4) 1.0110(4) 0.46352(17) 0.0302(10) Uani 1 1 d . . . . .
H11A H 0.2349 0.9849 0.4945 0.045 Uiso 1 1 calc GR . . . .
H11B H 0.1653 1.0734 0.4631 0.045 Uiso 1 1 calc GR . . . .
H11C H 0.3064 1.0337 0.4517 0.045 Uiso 1 1 calc GR . . . .
C12 C 0.1504(4) 0.9585(4) 0.38430(16) 0.0281(10) Uani 1 1 d . . . . .
H12A H 0.2329 0.9817 0.3727 0.042 Uiso 1 1 calc GR . . . .
H12B H 0.0916 1.0208 0.3841 0.042 Uiso 1 1 calc GR . . . .
H12C H 0.1157 0.8998 0.3653 0.042 Uiso 1 1 calc GR . . . .
C13 C 0.0340(4) 0.8842(4) 0.45227(19) 0.0362(12) Uani 1 1 d . . . . .
H13A H -0.0015 0.8233 0.4347 0.054 Uiso 1 1 calc GR . . . .
H13B H -0.0230 0.9475 0.4501 0.054 Uiso 1 1 calc GR . . . .
H13C H 0.0430 0.8621 0.4838 0.054 Uiso 1 1 calc GR . . . .
C14 C 0.0611(4) 0.4945(3) 0.37800(13) 0.0139(7) Uani 1 1 d . . . . .
C15 C 0.0119(3) 0.5996(3) 0.39265(13) 0.0147(7) Uani 1 1 d . . . . .
H15 H -0.0074 0.6192 0.4227 0.018 Uiso 1 1 calc R . . . .
C16 C -0.0025(3) 0.6691(3) 0.35388(15) 0.0169(8) Uani 1 1 d . U . . .
H16 H -0.0323 0.7425 0.3542 0.020 Uiso 1 1 calc R . . . .
C17 C 0.0356(4) 0.6091(3) 0.31457(13) 0.0156(7) Uani 1 1 d . . . . .
C18 C 0.0767(3) 0.5029(3) 0.33014(12) 0.0138(7) Uani 1 1 d . . . . .
H18 H 0.1093 0.4466 0.3115 0.017 Uiso 1 1 calc R . . . .
C19 C 0.0789(4) 0.3912(3) 0.40765(14) 0.0175(8) Uani 1 1 d . . . . .
C20 C -0.0439(10) 0.3629(8) 0.4329(4) 0.031(3) Uani 0.483(7) 1 d . . P A 1
H20A H -0.0615 0.4199 0.4551 0.046 Uiso 0.483(7) 1 calc GR . P A 1
H20B H -0.0335 0.2923 0.4481 0.046 Uiso 0.483(7) 1 calc GR . P A 1
H20C H -0.1150 0.3582 0.4114 0.046 Uiso 0.483(7) 1 calc GR . P A 1
C21 C 0.1050(11) 0.2875(7) 0.3740(3) 0.031(3) Uani 0.483(7) 1 d . . P A 1
H21A H 0.0298 0.2752 0.3550 0.047 Uiso 0.483(7) 1 calc GR . P A 1
H21B H 0.1224 0.2217 0.3919 0.047 Uiso 0.483(7) 1 calc GR . P A 1
H21C H 0.1784 0.3036 0.3551 0.047 Uiso 0.483(7) 1 calc GR . P A 1
C22 C 0.1944(9) 0.3976(7) 0.4399(3) 0.025(2) Uani 0.483(7) 1 d . . P A 1
H22A H 0.2726 0.4030 0.4224 0.038 Uiso 0.483(7) 1 calc GR . P A 1
H22B H 0.1976 0.3315 0.4585 0.038 Uiso 0.483(7) 1 calc GR . P A 1
H22C H 0.1865 0.4622 0.4592 0.038 Uiso 0.483(7) 1 calc GR . P A 1
C20' C -0.0306(10) 0.3119(8) 0.3978(4) 0.039(3) Uani 0.517(7) 1 d . . P A 2
H20D H -0.1118 0.3506 0.4005 0.059 Uiso 0.517(7) 1 calc GR . P A 2
H20E H -0.0276 0.2513 0.4193 0.059 Uiso 0.517(7) 1 calc GR . P A 2
H20F H -0.0225 0.2831 0.3672 0.059 Uiso 0.517(7) 1 calc GR . P A 2
C21' C 0.2111(10) 0.3414(7) 0.4036(4) 0.041(3) Uani 0.517(7) 1 d . . P A 2
H21D H 0.2177 0.3028 0.3749 0.061 Uiso 0.517(7) 1 calc GR . P A 2
H21E H 0.2255 0.2896 0.4283 0.061 Uiso 0.517(7) 1 calc GR . P A 2
H21F H 0.2751 0.3996 0.4051 0.061 Uiso 0.517(7) 1 calc GR . P A 2
C22' C 0.0634(10) 0.4279(7) 0.4601(3) 0.033(2) Uani 0.517(7) 1 d . . P A 2
H22D H 0.1262 0.4846 0.4674 0.049 Uiso 0.517(7) 1 calc GR . P A 2
H22E H 0.0771 0.3643 0.4796 0.049 Uiso 0.517(7) 1 calc GR . P A 2
H22F H -0.0224 0.4569 0.4647 0.049 Uiso 0.517(7) 1 calc GR . P A 2
C23 C 0.0116(5) 0.6432(4) 0.26505(16) 0.0267(10) Uani 1 1 d . . . . .
C24 C 0.0038(5) 0.7704(4) 0.2602(2) 0.0417(14) Uani 1 1 d . . . . .
H24A H -0.0670 0.7981 0.2781 0.063 Uiso 1 1 calc GR . . . .
H24B H -0.0099 0.7896 0.2286 0.063 Uiso 1 1 calc GR . . . .
H24C H 0.0835 0.8032 0.2710 0.063 Uiso 1 1 calc GR . . . .
C25 C 0.1165(5) 0.5974(4) 0.23336(15) 0.0323(11) Uani 1 1 d . . . . .
H25A H 0.1995 0.6267 0.2426 0.048 Uiso 1 1 calc GR . . . .
H25B H 0.0977 0.6195 0.2023 0.048 Uiso 1 1 calc GR . . . .
H25C H 0.1181 0.5174 0.2353 0.048 Uiso 1 1 calc GR . . . .
C26 C -0.1214(5) 0.5934(5) 0.25058(17) 0.0382(12) Uani 1 1 d . . . . .
H26A H -0.1169 0.5133 0.2516 0.057 Uiso 1 1 calc GR . . . .
H26B H -0.1427 0.6170 0.2200 0.057 Uiso 1 1 calc GR . . . .
H26C H -0.1870 0.6190 0.2712 0.057 Uiso 1 1 calc GR . . . .
C27 C 0.3903(5) 0.3363(3) 0.28149(17) 0.0281(10) Uani 1 1 d . . . . .
H27A H 0.4370 0.3050 0.2562 0.042 Uiso 1 1 calc GR . . . .
H27B H 0.3077 0.3635 0.2709 0.042 Uiso 1 1 calc GR . . . .
H27C H 0.3773 0.2798 0.3044 0.042 Uiso 1 1 calc GR . . . .
C28 C 0.6312(4) 0.3929(4) 0.32687(15) 0.0259(9) Uani 1 1 d . . . . .
H28A H 0.6141 0.3412 0.3512 0.039 Uiso 1 1 calc GR . . . .
H28B H 0.6850 0.4525 0.3382 0.039 Uiso 1 1 calc GR . . . .
H28C H 0.6749 0.3549 0.3025 0.039 Uiso 1 1 calc GR . . . .
C29 C 0.5215(4) 0.5399(3) 0.25950(14) 0.0212(8) Uani 1 1 d . . . . .
H29A H 0.5675 0.4987 0.2365 0.032 Uiso 1 1 calc GR . . . .
H29B H 0.5751 0.5997 0.2707 0.032 Uiso 1 1 calc GR . . . .
H29C H 0.4432 0.5701 0.2463 0.032 Uiso 1 1 calc GR . . . .
Cl1 Cl 0.34301(9) 0.78759(7) 0.29921(3) 0.01841(18) Uani 1 1 d . . . . .
O1 O 0.4056(2) 0.5090(2) 0.34277(9) 0.0162(5) Uani 1 1 d . . . . .
P1 P 0.48159(9) 0.44900(7) 0.30576(3) 0.01438(19) Uani 1 1 d . . . . .
U1 U 0.26265(2) 0.65094(2) 0.36795(2) 0.00928(5) Uani 1 1 d . . . . .

loop_
_atom_site_aniso_label
_atom_site_aniso_U_11
_atom_site_aniso_U_22
_atom_site_aniso_U_33
_atom_site_aniso_U_23
_atom_site_aniso_U_13
_atom_site_aniso_U_12
C1 0.021(2) 0.0139(17) 0.0117(18) -0.0016(14) -0.0020(14) -0.0003(15)
C2 0.0168(19) 0.0107(16) 0.0185(19) -0.0009(14) 0.0037(14) -0.0030(15)
C3 0.0153(19) 0.0120(17) 0.0182(19) -0.0074(14) 0.0008(14) -0.0037(15)
C4 0.0184(19) 0.0160(18) 0.0151(18) -0.0054(14) 0.0075(14) -0.0065(15)
C5 0.028(2) 0.0110(18) 0.0098(19) 0.0007(12) -0.0013(16) -0.0062(14)
C6 0.015(2) 0.024(2) 0.026(2) -0.0022(17) -0.0038(15) 0.0026(16)
C7 0.027(2) 0.030(2) 0.035(3) 0.0023(19) -0.0064(18) 0.0131(19)
C8 0.017(2) 0.048(3) 0.051(3) -0.015(2) -0.013(2) 0.003(2)
C9 0.017(2) 0.030(2) 0.029(2) -0.0006(18) 0.0048(16) 0.0013(17)
C10 0.020(2) 0.018(2) 0.039(3) -0.0115(18) 0.0010(18) 0.0043(17)
C11 0.027(2) 0.018(2) 0.045(3) -0.0183(19) 0.001(2) 0.0016(18)
C12 0.029(2) 0.019(2) 0.036(3) -0.0109(18) -0.0082(19) 0.0089(18)
C13 0.019(2) 0.036(3) 0.054(3) -0.028(2) 0.006(2) 0.000(2)
C14 0.0136(18) 0.0129(17) 0.0151(18) -0.0003(14) -0.0011(13) -0.0033(14)
C15 0.0088(17) 0.0180(19) 0.0173(19) -0.0046(14) 0.0060(13) -0.0014(14)
C16 0.0024(16) 0.0134(17) 0.035(2) -0.0008(15) 0.0001(15) 0.0005(13)
C17 0.0108(18) 0.0162(19) 0.020(2) 0.0042(15) -0.0028(14) -0.0024(14)
C18 0.0138(18) 0.0128(17) 0.0147(18) -0.0006(14) 0.0020(13) -0.0015(14)
C19 0.018(2) 0.0121(18) 0.022(2) 0.0054(15) 0.0024(15) -0.0040(15)
C20 0.033(6) 0.021(5) 0.038(6) 0.016(4) 0.014(4) -0.001(4)
C21 0.065(7) 0.011(4) 0.018(4) 0.005(3) 0.003(4) 0.006(4)
C22 0.034(5) 0.019(4) 0.023(5) 0.007(3) -0.009(4) -0.007(4)
C20' 0.051(6) 0.028(5) 0.039(6) 0.010(4) -0.011(5) -0.022(5)
C21' 0.035(6) 0.019(5) 0.068(8) 0.022(4) 0.017(5) 0.011(4)
C22' 0.052(6) 0.026(5) 0.021(5) 0.006(3) 0.002(4) -0.007(4)
C23 0.024(2) 0.033(2) 0.024(2) 0.0148(17) -0.0048(18) -0.0059(17)
C24 0.028(3) 0.042(3) 0.055(3) 0.036(3) -0.010(2) -0.004(2)
C25 0.035(3) 0.047(3) 0.015(2) 0.0099(19) -0.0034(17) -0.005(2)
C26 0.026(3) 0.058(3) 0.030(3) 0.015(2) -0.0146(19) -0.009(2)
C27 0.029(3) 0.022(2) 0.033(3) -0.0105(17) 0.014(2) -0.0057(17)
C28 0.025(2) 0.029(2) 0.024(2) 0.0017(18) 0.0049(17) 0.0084(18)
C29 0.024(2) 0.0182(19) 0.021(2) 0.0001(15) 0.0052(16) 0.0042(16)
Cl1 0.0197(4) 0.0168(4) 0.0188(4) 0.0053(3) 0.0052(3) -0.0021(3)
O1 0.0143(13) 0.0149(12) 0.0195(14) -0.0054(10) 0.0039(10) 0.0038(10)
P1 0.0155(5) 0.0111(4) 0.0167(5) -0.0017(3) 0.0038(3) 0.0026(3)
U1 0.00926(8) 0.00710(8) 0.01153(8) -0.00126(4) 0.00251(5) -0.00078(4)

loop_
_atom_type_symbol
_atom_type_description
_atom_type_scat_dispersion_real
_atom_type_scat_dispersion_imag
_atom_type_scat_source
C C 0.0181 0.0091 'International Tables Vol C Tables 4.2.6.8 and 6.1.1.4'
H H 0.0000 0.0000 'International Tables Vol C Tables 4.2.6.8 and 6.1.1.4'
Cl Cl 0.3639 0.7018 'International Tables Vol C Tables 4.2.6.8 and 6.1.1.4'
O O 0.0492 0.0322 'International Tables Vol C Tables 4.2.6.8 and 6.1.1.4'
P P 0.2955 0.4335 'International Tables Vol C Tables 4.2.6.8 and 6.1.1.4'
U U -4.3638 13.4090 'International Tables Vol C Tables 4.2.6.8 and 6.1.1.4'

loop_
_geom_angle_atom_site_label_1
_geom_angle_atom_site_label_2
_geom_angle_atom_site_label_3
_geom_angle
_geom_angle_site_symmetry_1
_geom_angle_site_symmetry_3
_geom_angle_publ_flag
C2 C1 C5 106.9(3) . . ?
C2 C1 C6 125.6(4) . . ?
C2 C1 U1 75.3(2) . . ?
C5 C1 C6 127.2(4) . . ?
C5 C1 U1 72.5(2) . . ?
C6 C1 U1 122.3(2) . . ?
C1 C2 H2 125.3 . . ?
C1 C2 C3 109.5(3) . . ?
C1 C2 U1 75.6(2) . . ?
C3 C2 H2 125.3 . . ?
C3 C2 U1 75.4(2) . . ?
U1 C2 H2 115.7 . . ?
C2 C3 C10 125.0(4) . . ?
C2 C3 U1 75.2(2) . . ?
C4 C3 C2 106.5(3) . . ?
C4 C3 C10 128.1(4) . . ?
C4 C3 U1 73.2(2) . . ?
C10 C3 U1 122.2(3) . . ?
C3 C4 H4 125.8 . . ?
C3 C4 U1 77.2(2) . . ?
C5 C4 C3 108.4(3) . . ?
C5 C4 H4 125.8 . . ?
C5 C4 U1 74.5(2) . . ?
U1 C4 H4 114.7 . . ?
C1 C5 H5 125.7 . . ?
C1 C5 U1 77.9(2) . . ?
C4 C5 C1 108.6(3) . . ?
C4 C5 H5 125.7 . . ?
C4 C5 U1 75.7(2) . . ?
U1 C5 H5 113.0 . . ?
C1 C6 C7 111.7(4) . . ?
C1 C6 C8 107.8(3) . . ?
C1 C6 C9 111.6(3) . . ?
C7 C6 C8 109.2(4) . . ?
C7 C6 C9 108.6(4) . . ?
C8 C6 C9 107.9(4) . . ?
C6 C7 H7A 109.5 . . ?
C6 C7 H7B 109.5 . . ?
C6 C7 H7C 109.5 . . ?
H7A C7 H7B 109.5 . . ?
H7A C7 H7C 109.5 . . ?
H7B C7 H7C 109.5 . . ?
C6 C8 H8A 109.5 . . ?
C6 C8 H8B 109.5 . . ?
C6 C8 H8C 109.5 . . ?
H8A C8 H8B 109.5 . . ?
H8A C8 H8C 109.5 . . ?
H8B C8 H8C 109.5 . . ?
C6 C9 H9A 109.5 . . ?
C6 C9 H9B 109.5 . . ?
C6 C9 H9C 109.5 . . ?
H9A C9 H9B 109.5 . . ?
H9A C9 H9C 109.5 . . ?
H9B C9 H9C 109.5 . . ?
C3 C10 C11 108.4(3) . . ?
C3 C10 C12 111.2(3) . . ?
C3 C10 C13 111.5(4) . . ?
C12 C10 C11 108.8(4) . . ?
C12 C10 C13 108.8(4) . . ?
C13 C10 C11 108.0(4) . . ?
C10 C11 H11A 109.5 . . ?
C10 C11 H11B 109.5 . . ?
C10 C11 H11C 109.5 . . ?
H11A C11 H11B 109.5 . . ?
H11A C11 H11C 109.5 . . ?
H11B C11 H11C 109.5 . . ?
C10 C12 H12A 109.5 . . ?
C10 C12 H12B 109.5 . . ?
C10 C12 H12C 109.5 . . ?
H12A C12 H12B 109.5 . . ?
H12A C12 H12C 109.5 . . ?
H12B C12 H12C 109.5 . . ?
C10 C13 H13A 109.5 . . ?
C10 C13 H13B 109.5 . . ?
C10 C13 H13C 109.5 . . ?
H13A C13 H13B 109.5 . . ?
H13A C13 H13C 109.5 . . ?
H13B C13 H13C 109.5 . . ?
C15 C14 C19 126.1(3) . . ?
C15 C14 U1 73.0(2) . . ?
C18 C14 C15 106.2(3) . . ?
C18 C14 C19 127.4(3) . . ?
C18 C14 U1 76.0(2) . . ?
C19 C14 U1 121.1(2) . . ?
C14 C15 H15 125.8 . . ?
C14 C15 U1 77.4(2) . . ?
C16 C15 C14 108.4(3) . . ?
C16 C15 H15 125.8 . . ?
C16 C15 U1 75.6(2) . . ?
U1 C15 H15 113.6 . . ?
C15 C16 H16 125.6 . . ?
C15 C16 C17 108.8(3) . . ?
C15 C16 U1 74.9(2) . . ?
C17 C16 H16 125.6 . . ?
C17 C16 U1 78.3(2) . . ?
U1 C16 H16 113.5 . . ?
C16 C17 C18 106.4(3) . . ?
C16 C17 C23 126.3(4) . . ?
C16 C17 U1 72.5(2) . . ?
C18 C17 C23 126.3(4) . . ?
C18 C17 U1 75.0(2) . . ?
C23 C17 U1 126.8(3) . . ?
C14 C18 C17 110.2(3) . . ?
C14 C18 H18 124.9 . . ?
C14 C18 U1 75.1(2) . . ?
C17 C18 H18 124.9 . . ?
C17 C18 U1 76.2(2) . . ?
U1 C18 H18 115.7 . . ?
C14 C19 C21 107.5(4) . . ?
C14 C19 C22' 107.9(4) . . ?
C20 C19 C14 111.3(5) . . ?
C20 C19 C21 105.7(6) . . ?
C20 C19 C22 111.6(6) . . ?
C22 C19 C14 113.8(4) . . ?
C22 C19 C21 106.4(6) . . ?
C20' C19 C14 108.6(5) . . ?
C20' C19 C22' 106.0(6) . . ?
C21' C19 C14 112.7(4) . . ?
C21' C19 C20' 114.6(7) . . ?
C21' C19 C22' 106.5(7) . . ?
C19 C20 H20A 109.5 . . ?
C19 C20 H20B 109.5 . . ?
C19 C20 H20C 109.5 . . ?
H20A C20 H20B 109.5 . . ?
H20A C20 H20C 109.5 . . ?
H20B C20 H20C 109.5 . . ?
C19 C21 H21A 109.5 . . ?
C19 C21 H21B 109.5 . . ?
C19 C21 H21C 109.5 . . ?
H21A C21 H21B 109.5 . . ?
H21A C21 H21C 109.5 . . ?
H21B C21 H21C 109.5 . . ?
C19 C22 H22A 109.5 . . ?
C19 C22 H22B 109.5 . . ?
C19 C22 H22C 109.5 . . ?
H22A C22 H22B 109.5 . . ?
H22A C22 H22C 109.5 . . ?
H22B C22 H22C 109.5 . . ?
C19 C20' H20D 109.5 . . ?
C19 C20' H20E 109.5 . . ?
C19 C20' H20F 109.5 . . ?
H20D C20' H20E 109.5 . . ?
H20D C20' H20F 109.5 . . ?
H20E C20' H20F 109.5 . . ?
C19 C21' H21D 109.5 . . ?
C19 C21' H21E 109.5 . . ?
C19 C21' H21F 109.5 . . ?
H21D C21' H21E 109.5 . . ?
H21D C21' H21F 109.5 . . ?
H21E C21' H21F 109.5 . . ?
C19 C22' H22D 109.5 . . ?
C19 C22' H22E 109.5 . . ?
C19 C22' H22F 109.5 . . ?
H22D C22' H22E 109.5 . . ?
H22D C22' H22F 109.5 . . ?
H22E C22' H22F 109.5 . . ?
C17 C23 C24 111.2(4) . . ?
C17 C23 C25 111.7(4) . . ?
C17 C23 C26 106.9(3) . . ?
C24 C23 C26 108.2(4) . . ?
C25 C23 C24 109.7(4) . . ?
C25 C23 C26 109.0(4) . . ?
C23 C24 H24A 109.5 . . ?
C23 C24 H24B 109.5 . . ?
C23 C24 H24C 109.5 . . ?
H24A C24 H24B 109.5 . . ?
H24A C24 H24C 109.5 . . ?
H24B C24 H24C 109.5 . . ?
C23 C25 H25A 109.5 . . ?
C23 C25 H25B 109.5 . . ?
C23 C25 H25C 109.5 . . ?
H25A C25 H25B 109.5 . . ?
H25A C25 H25C 109.5 . . ?
H25B C25 H25C 109.5 . . ?
C23 C26 H26A 109.5 . . ?
C23 C26 H26B 109.5 . . ?
C23 C26 H26C 109.5 . . ?
H26A C26 H26B 109.5 . . ?
H26A C26 H26C 109.5 . . ?
H26B C26 H26C 109.5 . . ?
H27A C27 H27B 109.5 . . ?
H27A C27 H27C 109.5 . . ?
H27B C27 H27C 109.5 . . ?
P1 C27 H27A 109.5 . . ?
P1 C27 H27B 109.5 . . ?
P1 C27 H27C 109.5 . . ?
H28A C28 H28B 109.5 . . ?
H28A C28 H28C 109.5 . . ?
H28B C28 H28C 109.5 . . ?
P1 C28 H28A 109.5 . . ?
P1 C28 H28B 109.5 . . ?
P1 C28 H28C 109.5 . . ?
H29A C29 H29B 109.5 . . ?
H29A C29 H29C 109.5 . . ?
H29B C29 H29C 109.5 . . ?
P1 C29 H29A 109.5 . . ?
P1 C29 H29B 109.5 . . ?
P1 C29 H29C 109.5 . . ?
P1 O1 U1 152.26(16) . . ?
C28 P1 C27 107.6(2) . . ?
C29 P1 C27 106.6(2) . . ?
C29 P1 C28 106.6(2) . . ?
O1 P1 C27 111.42(18) . . ?
O1 P1 C28 112.48(18) . . ?
O1 P1 C29 111.88(17) . . ?
C1 U1 C14 129.58(11) . . ?
C1 U1 C17 168.35(11) . . ?
C1 U1 C18 155.10(11) . . ?
C2 U1 C1 29.07(11) . . ?
C2 U1 C3 29.43(10) . . ?
C2 U1 C14 139.70(11) . . ?
C2 U1 C17 142.28(11) . . ?
C2 U1 C18 164.69(11) . . ?
C3 U1 C1 48.66(11) . . ?
C3 U1 C14 112.95(11) . . ?
C3 U1 C17 119.91(11) . . ?
C3 U1 C18 135.30(11) . . ?
C4 U1 C1 48.79(11) . . ?
C4 U1 C2 48.39(10) . . ?
C4 U1 C3 29.52(11) . . ?
C4 U1 C14 91.53(11) . . ?
C4 U1 C15 74.86(11) . . ?
C4 U1 C16 92.56(12) . . ?
C4 U1 C17 120.70(11) . . ?
C4 U1 C18 119.65(11) . . ?
C5 U1 C1 29.55(11) . . ?
C5 U1 C2 48.32(10) . . ?
C5 U1 C3 48.89(11) . . ?
C5 U1 C4 29.80(12) . . ?
C5 U1 C14 100.36(11) . . ?
C5 U1 C15 95.82(12) . . ?
C5 U1 C16 119.73(13) . . ?
C5 U1 C17 144.09(12) . . ?
C5 U1 C18 128.04(11) . . ?
C14 U1 C17 48.34(10) . . ?
C14 U1 C18 28.96(10) . . ?
C15 U1 C1 122.93(11) . . ?
C15 U1 C2 117.13(11) . . ?
C15 U1 C3 87.80(11) . . ?
C15 U1 C14 29.59(10) . . ?
C15 U1 C16 29.57(12) . . ?
C15 U1 C17 48.37(11) . . ?
C15 U1 C18 47.86(10) . . ?
C16 U1 C1 139.30(12) . . ?
C16 U1 C2 118.47(11) . . ?
C16 U1 C3 91.96(11) . . ?
C16 U1 C14 48.63(11) . . ?
C16 U1 C17 29.12(11) . . ?
C16 U1 C18 47.69(11) . . ?
C18 U1 C17 28.88(11) . . ?
Cl1 U1 C1 95.44(8) . . ?
Cl1 U1 C2 79.19(8) . . ?
Cl1 U1 C3 95.40(8) . . ?
Cl1 U1 C4 124.33(8) . . ?
Cl1 U1 C5 124.41(8) . . ?
Cl1 U1 C14 134.98(8) . . ?
Cl1 U1 C15 128.22(8) . . ?
Cl1 U1 C16 98.68(9) . . ?
Cl1 U1 C17 87.56(8) . . ?
Cl1 U1 C18 107.43(8) . . ?
O1 U1 C1 88.86(10) . . ?
O1 U1 C2 112.76(10) . . ?
O1 U1 C3 137.45(10) . . ?
O1 U1 C4 122.85(11) . . ?
O1 U1 C5 94.01(11) . . ?
O1 U1 C14 90.97(10) . . ?
O1 U1 C15 120.53(10) . . ?
O1 U1 C16 128.77(10) . . ?
O1 U1 C17 102.40(10) . . ?
O1 U1 C18 81.41(10) . . ?
O1 U1 Cl1 90.44(7) . . ?

loop_
_geom_bond_atom_site_label_1
_geom_bond_atom_site_label_2
_geom_bond_distance
_geom_bond_site_symmetry_2
_geom_bond_publ_flag
C1 C2 1.404(5) . ?
C1 C5 1.412(5) . ?
C1 C6 1.520(5) . ?
C1 U1 2.800(4) . ?
C2 H2 0.9300 . ?
C2 C3 1.421(5) . ?
C2 U1 2.796(4) . ?
C3 C4 1.414(5) . ?
C3 C10 1.518(6) . ?
C3 U1 2.798(4) . ?
C4 H4 0.9300 . ?
C4 C5 1.409(6) . ?
C4 U1 2.747(4) . ?
C5 H5 0.9300 . ?
C5 U1 2.732(4) . ?
C6 C7 1.524(6) . ?
C6 C8 1.544(6) . ?
C6 C9 1.544(6) . ?
C7 H7A 0.9600 . ?
C7 H7B 0.9600 . ?
C7 H7C 0.9600 . ?
C8 H8A 0.9600 . ?
C8 H8B 0.9600 . ?
C8 H8C 0.9600 . ?
C9 H9A 0.9600 . ?
C9 H9B 0.9600 . ?
C9 H9C 0.9600 . ?
C10 C11 1.549(6) . ?
C10 C12 1.529(7) . ?
C10 C13 1.534(6) . ?
C11 H11A 0.9600 . ?
C11 H11B 0.9600 . ?
C11 H11C 0.9600 . ?
C12 H12A 0.9600 . ?
C12 H12B 0.9600 . ?
C12 H12C 0.9600 . ?
C13 H13A 0.9600 . ?
C13 H13B 0.9600 . ?
C13 H13C 0.9600 . ?
C14 C15 1.424(5) . ?
C14 C18 1.410(5) . ?
C14 C19 1.518(5) . ?
C14 U1 2.813(4) . ?
C15 H15 0.9300 . ?
C15 C16 1.410(6) . ?
C15 U1 2.758(3) . ?
C16 H16 0.9300 . ?
C16 C17 1.411(6) . ?
C16 U1 2.767(4) . ?
C17 C18 1.413(5) . ?
C17 C23 1.518(6) . ?
C17 U1 2.840(4) . ?
C18 H18 0.9300 . ?
C18 U1 2.825(4) . ?
C19 C20 1.508(10) . ?
C19 C21 1.606(9) . ?
C19 C22 1.511(9) . ?
C19 C20' 1.499(10) . ?
C19 C21' 1.493(10) . ?
C19 C22' 1.599(9) . ?
C20 H20A 0.9600 . ?
C20 H20B 0.9600 . ?
C20 H20C 0.9600 . ?
C21 H21A 0.9600 . ?
C21 H21B 0.9600 . ?
C21 H21C 0.9600 . ?
C22 H22A 0.9600 . ?
C22 H22B 0.9600 . ?
C22 H22C 0.9600 . ?
C20' H20D 0.9600 . ?
C20' H20E 0.9600 . ?
C20' H20F 0.9600 . ?
C21' H21D 0.9600 . ?
C21' H21E 0.9600 . ?
C21' H21F 0.9600 . ?
C22' H22D 0.9600 . ?
C22' H22E 0.9600 . ?
C22' H22F 0.9600 . ?
C23 C24 1.531(6) . ?
C23 C25 1.530(7) . ?
C23 C26 1.549(6) . ?
C24 H24A 0.9600 . ?
C24 H24B 0.9600 . ?
C24 H24C 0.9600 . ?
C25 H25A 0.9600 . ?
C25 H25B 0.9600 . ?
C25 H25C 0.9600 . ?
C26 H26A 0.9600 . ?
C26 H26B 0.9600 . ?
C26 H26C 0.9600 . ?
C27 H27A 0.9600 . ?
C27 H27B 0.9600 . ?
C27 H27C 0.9600 . ?
C27 P1 1.786(4) . ?
C28 H28A 0.9600 . ?
C28 H28B 0.9600 . ?
C28 H28C 0.9600 . ?
C28 P1 1.785(4) . ?
C29 H29A 0.9600 . ?
C29 H29B 0.9600 . ?
C29 H29C 0.9600 . ?
C29 P1 1.784(4) . ?
Cl1 U1 2.7219(8) . ?
O1 P1 1.520(2) . ?
O1 U1 2.369(2) . ?

loop_
_geom_torsion_atom_site_label_1
_geom_torsion_atom_site_label_2
_geom_torsion_atom_site_label_3
_geom_torsion_atom_site_label_4
_geom_torsion
_geom_torsion_site_symmetry_1
_geom_torsion_site_symmetry_2
_geom_torsion_site_symmetry_3
_geom_torsion_site_symmetry_4
_geom_torsion_publ_flag
C1 C2 C3 C4 -1.6(4) . . . . ?
C1 C2 C3 C10 172.1(4) . . . . ?
C1 C2 C3 U1 -68.7(3) . . . . ?
C2 C1 C5 C4 -2.2(4) . . . . ?
C2 C1 C5 U1 68.0(3) . . . . ?
C2 C1 C6 C7 -172.6(4) . . . . ?
C2 C1 C6 C8 67.5(5) . . . . ?
C2 C1 C6 C9 -50.8(5) . . . . ?
C2 C3 C4 C5 0.2(4) . . . . ?
C2 C3 C4 U1 -68.4(3) . . . . ?
C2 C3 C10 C11 -64.7(5) . . . . ?
C2 C3 C10 C12 54.9(5) . . . . ?
C2 C3 C10 C13 176.5(4) . . . . ?
C3 C4 C5 C1 1.2(4) . . . . ?
C3 C4 C5 U1 -70.5(3) . . . . ?
C4 C3 C10 C11 107.6(5) . . . . ?
C4 C3 C10 C12 -132.8(4) . . . . ?
C4 C3 C10 C13 -11.2(6) . . . . ?
C5 C1 C2 C3 2.3(4) . . . . ?
C5 C1 C2 U1 -66.2(3) . . . . ?
C5 C1 C6 C7 14.1(6) . . . . ?
C5 C1 C6 C8 -105.8(5) . . . . ?
C5 C1 C6 C9 135.9(4) . . . . ?
C6 C1 C2 C3 -172.1(3) . . . . ?
C6 C1 C2 U1 119.4(4) . . . . ?
C6 C1 C5 C4 172.1(4) . . . . ?
C6 C1 C5 U1 -117.7(4) . . . . ?
C10 C3 C4 C5 -173.2(4) . . . . ?
C10 C3 C4 U1 118.2(4) . . . . ?
C14 C15 C16 C17 0.6(4) . . . . ?
C14 C15 C16 U1 -71.1(3) . . . . ?
C15 C14 C18 C17 -1.4(4) . . . . ?
C15 C14 C18 U1 67.3(2) . . . . ?
C15 C14 C19 C20 51.9(7) . . . . ?
C15 C14 C19 C21 167.2(5) . . . . ?
C15 C14 C19 C22 -75.3(6) . . . . ?
C15 C14 C19 C20' 102.0(6) . . . . ?
C15 C14 C19 C21' -129.8(6) . . . . ?
C15 C14 C19 C22' -12.5(6) . . . . ?
C15 C16 C17 C18 -1.5(4) . . . . ?
C15 C16 C17 C23 167.4(4) . . . . ?
C15 C16 C17 U1 -69.4(3) . . . . ?
C16 C17 C18 C14 1.8(4) . . . . ?
C16 C17 C18 U1 -66.3(3) . . . . ?
C16 C17 C23 C24 28.5(6) . . . . ?
C16 C17 C23 C25 151.4(4) . . . . ?
C16 C17 C23 C26 -89.4(5) . . . . ?
C18 C14 C15 C16 0.5(4) . . . . ?
C18 C14 C15 U1 -69.4(3) . . . . ?
C18 C14 C19 C20 -121.1(6) . . . . ?
C18 C14 C19 C21 -5.8(6) . . . . ?
C18 C14 C19 C22 111.8(6) . . . . ?
C18 C14 C19 C20' -70.9(7) . . . . ?
C18 C14 C19 C21' 57.2(7) . . . . ?
C18 C14 C19 C22' 174.6(5) . . . . ?
C18 C17 C23 C24 -164.8(4) . . . . ?
C18 C17 C23 C25 -41.9(6) . . . . ?
C18 C17 C23 C26 77.3(5) . . . . ?
C19 C14 C15 C16 -173.7(3) . . . . ?
C19 C14 C15 U1 116.4(4) . . . . ?
C19 C14 C18 C17 172.6(3) . . . . ?
C19 C14 C18 U1 -118.6(4) . . . . ?
C23 C17 C18 C14 -167.0(4) . . . . ?
C23 C17 C18 U1 124.9(4) . . . . ?
U1 C1 C2 C3 68.5(3) . . . . ?
U1 C1 C5 C4 -70.2(3) . . . . ?
U1 C1 C6 C7 -77.8(4) . . . . ?
U1 C1 C6 C8 162.2(3) . . . . ?
U1 C1 C6 C9 44.0(4) . . . . ?
U1 C2 C3 C4 67.1(3) . . . . ?
U1 C2 C3 C10 -119.2(4) . . . . ?
U1 C3 C4 C5 68.6(3) . . . . ?
U1 C3 C10 C11 -158.9(3) . . . . ?
U1 C3 C10 C12 -39.2(4) . . . . ?
U1 C3 C10 C13 82.3(4) . . . . ?
U1 C4 C5 C1 71.7(3) . . . . ?
U1 C14 C15 C16 69.9(3) . . . . ?
U1 C14 C18 C17 -68.8(3) . . . . ?
U1 C14 C19 C20 142.9(5) . . . . ?
U1 C14 C19 C21 -101.8(5) . . . . ?
U1 C14 C19 C22 15.8(6) . . . . ?
U1 C14 C19 C20' -166.9(5) . . . . ?
U1 C14 C19 C21' -38.8(7) . . . . ?
U1 C14 C19 C22' 78.6(5) . . . . ?
U1 C15 C16 C17 71.7(3) . . . . ?
U1 C16 C17 C18 67.9(3) . . . . ?
U1 C16 C17 C23 -123.2(4) . . . . ?
U1 C17 C18 C14 68.1(3) . . . . ?
U1 C17 C23 C24 -66.3(5) . . . . ?
U1 C17 C23 C25 56.6(5) . . . . ?
U1 C17 C23 C26 175.8(3) . . . . ?
U1 O1 P1 C27 -91.9(4) . . . . ?
U1 O1 P1 C28 147.2(3) . . . . ?
U1 O1 P1 C29 27.3(4) . . . . ?

loop_
_smtbx_masks_void_nr
_smtbx_masks_void_average_x
_smtbx_masks_void_average_y
_smtbx_masks_void_average_z
_smtbx_masks_void_volume
_smtbx_masks_void_count_electrons
_smtbx_masks_void_content
1 0.500 0.000 0.500 364.1 85.4 ?
2 0.500 0.500 0.000 364.1 85.4 ?
